data_1503392
loop_
_publ_author_name
'Gagnon, Eric'
'Rochefort, Alain'
'M\'etivaud, Val\'erie'
'Wuest, James D.'

_publ_section_title
;
 Hexaphenylbenzenes as potential acetylene sponges.
;
_journal_issue 2
_journal_name_full 'Organic letters'
_journal_page_first 380
_journal_page_last 383
_journal_paper_doi 10.1021/ol902723q
_journal_volume 12
_journal_year 2010
_chemical_compound_source 'Synthesized by the authors. See text'
_chemical_formula_moiety 'C46 H30, C7 H8'
_chemical_formula_sum 'C53 H38'
_chemical_formula_weight 674.83
_chemical_name_common '1-(3,5-Diethynylphenyl)-2,3,4,5,6-pentaphenylbenzene solvate'
_chemical_name_systematic
; 
1-(3,5-Diethynylphenyl)-2,3,4,5,6-pentaphenylbenzene, toluene solvate
;
_space_group_IT_number 2
_symmetry_cell_setting triclinic
_symmetry_space_group_name_Hall '-P 1'
_symmetry_space_group_name_H-M 'P -1'
_atom_sites_solution_hydrogens geom
_atom_sites_solution_primary direct
_atom_sites_solution_secondary difmap
_audit_creation_method SHELXL-97
_cell_angle_alpha 91.379(2)
_cell_angle_beta 98.081(2)
_cell_angle_gamma 95.229(2)
_cell_formula_units_Z 2
_cell_length_a 11.9507(6)
_cell_length_b 12.4620(6)
_cell_length_c 13.2343(7)
_cell_measurement_reflns_used 23278
_cell_measurement_temperature 150
_cell_measurement_theta_max 67.89
_cell_measurement_theta_min 3.38
_cell_volume 1941.93(17)
_computing_cell_refinement 'SAINT V7.60A(Bruker AXS, 2008)'
_computing_data_collection 'APEX2  (Bruker AXS, 2009)'
_computing_data_reduction 'SAINT V7.60A(Bruker AXS, 2008)'
_computing_molecular_graphics 'SHELXTL v6.12 (Bruker AXS, 2001)'
_computing_publication_material 'UdMX (Maris, 2004)'
_computing_structure_refinement 'SHELXL97 (Sheldrick, 2008)'
_computing_structure_solution 'SHELXS97 (Sheldrick, 2008)'
_diffrn_ambient_temperature 150
_diffrn_detector_area_resol_mean 8.3
_diffrn_measured_fraction_theta_full 0.987
_diffrn_measured_fraction_theta_max 0.987
_diffrn_measurement_device_type 'Bruker Microstar'
_diffrn_measurement_method \w
_diffrn_radiation_monochromator 'Helios optics'
_diffrn_radiation_source 'Rotating Anode'
_diffrn_radiation_type CuK\a
_diffrn_radiation_wavelength 1.54178
_diffrn_reflns_av_R_equivalents 0.056
_diffrn_reflns_av_sigmaI/netI 0.0361
_diffrn_reflns_limit_h_max 14
_diffrn_reflns_limit_h_min -13
_diffrn_reflns_limit_k_max 14
_diffrn_reflns_limit_k_min -15
_diffrn_reflns_limit_l_max 15
_diffrn_reflns_limit_l_min -15
_diffrn_reflns_number 42170
_diffrn_reflns_theta_full 68.23
_diffrn_reflns_theta_max 68.23
_diffrn_reflns_theta_min 3.38
_exptl_absorpt_coefficient_mu 0.493
_exptl_absorpt_correction_T_max 0.9519
_exptl_absorpt_correction_T_min 0.8631
_exptl_absorpt_correction_type multi-scan
_exptl_absorpt_process_details 'Sadabs (Sheldrick, 2008)'
_exptl_crystal_colour Colorless
_exptl_crystal_density_diffrn 1.154
_exptl_crystal_density_method 'not measured'
_exptl_crystal_description block
_exptl_crystal_F_000 712
_exptl_crystal_size_max 0.13
_exptl_crystal_size_mid 0.10
_exptl_crystal_size_min 0.10
_refine_diff_density_max 0.209
_refine_diff_density_min -0.206
_refine_diff_density_rms 0.031
_refine_ls_extinction_method none
_refine_ls_goodness_of_fit_ref 1.036
_refine_ls_hydrogen_treatment constr
_refine_ls_matrix_type full
_refine_ls_number_parameters 508
_refine_ls_number_reflns 6998
_refine_ls_number_restraints 0
_refine_ls_restrained_S_all 1.036
_refine_ls_R_factor_all 0.0460
_refine_ls_R_factor_gt 0.0435
_refine_ls_shift/su_max 0.001
_refine_ls_shift/su_mean 0.000
_refine_ls_structure_factor_coef Fsqd
_refine_ls_weighting_details 'calc w=1/[\s^2^(Fo^2^)+(0.0592P)^2^+0.3783P] where P=(Fo^2^+2Fc^2^)/3'
_refine_ls_weighting_scheme calc
_refine_ls_wR_factor_gt 0.1174
_refine_ls_wR_factor_ref 0.1203
_reflns_number_gt 6454
_reflns_number_total 6998
_reflns_threshold_expression I>2\s(I)
_cod_data_source_file ol902723q_si_002.cif
_cod_data_source_block 749349
_cod_depositor_comments
;
The following automatic conversions were performed:

'_symmetry_cell_setting' value 'Triclinic' changed to 'triclinic'
according to /home/saulius/struct/CIF-dictionaries/cif_core.dic
dictionary named 'cif_core.dic' version 2.4.2 from
2011-04-26.

'_geom_bond_publ_flag' value 'Y' changed to 'y'
according to /home/saulius/struct/CIF-dictionaries/cif_core.dic
dictionary named 'cif_core.dic' version 2.4.2 from 2011-04-26 (112
times).

'_geom_angle_publ_flag' value 'Y' changed to 'y' according
to /home/saulius/struct/CIF-dictionaries/cif_core.dic dictionary
named 'cif_core.dic' version 2.4.2 from 2011-04-26 (172 times).

Automatic conversion script
Id: cif_fix_values 1715 2011-07-08 13:25:40Z adriana 
;
_cod_original_sg_symbol_H-M P-1
_cod_database_code 1503392

loop_
_symmetry_equiv_pos_as_xyz
'x, y, z'
'-x, -y, -z'

loop_
_atom_site_label
_atom_site_type_symbol
_atom_site_fract_x
_atom_site_fract_y
_atom_site_fract_z
_atom_site_U_iso_or_equiv
_atom_site_adp_type
_atom_site_occupancy
_atom_site_symmetry_multiplicity
_atom_site_calc_flag
_atom_site_refinement_flags
_atom_site_disorder_assembly
_atom_site_disorder_group
C1 C 0.54602(9) 0.14879(8) 0.26211(7) 0.0300(2) Uani 1 1 d . . .
C2 C 0.46600(9) 0.22308(8) 0.23712(7) 0.0307(2) Uani 1 1 d . . .
C3 C 0.50126(9) 0.33413(8) 0.24433(7) 0.0306(2) Uani 1 1 d . . .
C4 C 0.61614(9) 0.37040(8) 0.27446(7) 0.0303(2) Uani 1 1 d . . .
C5 C 0.69602(9) 0.29549(8) 0.29965(8) 0.0313(2) Uani 1 1 d . . .
C6 C 0.66019(9) 0.18467(8) 0.29459(8) 0.0312(2) Uani 1 1 d . . .
C7 C 0.50984(8) 0.03010(8) 0.25380(8) 0.0298(2) Uani 1 1 d . . .
C8 C 0.50176(9) -0.02835(8) 0.34100(8) 0.0316(2) Uani 1 1 d . . .
H8 H 0.5160 0.0077 0.4062 0.038 Uiso 1 1 calc R . .
C9 C 0.47283(9) -0.13978(8) 0.33356(8) 0.0316(2) Uani 1 1 d . . .
C10 C 0.44960(9) -0.19242(8) 0.23787(8) 0.0322(2) Uani 1 1 d . . .
H10 H 0.4301 -0.2682 0.2325 0.039 Uiso 1 1 calc R . .
C11 C 0.45503(9) -0.13397(8) 0.15005(8) 0.0317(2) Uani 1 1 d . . .
C12 C 0.48638(9) -0.02296(8) 0.15858(8) 0.0319(2) Uani 1 1 d . . .
H12 H 0.4917 0.0166 0.0987 0.038 Uiso 1 1 calc R . .
C13 C 0.46727(10) -0.20095(9) 0.42366(8) 0.0361(2) Uani 1 1 d . . .
C14 C 0.46205(12) -0.25328(10) 0.49684(9) 0.0450(3) Uani 1 1 d . . .
H14 H 0.4579 -0.2952 0.5555 0.054 Uiso 1 1 calc R . .
C15 C 0.42582(10) -0.18859(9) 0.05158(8) 0.0368(3) Uani 1 1 d . . .
C16 C 0.39793(12) -0.23499(10) -0.02873(9) 0.0467(3) Uani 1 1 d . . .
H16 H 0.3756 -0.2721 -0.0930 0.056 Uiso 1 1 calc R . .
C17 C 0.34300(9) 0.18558(8) 0.20674(9) 0.0369(3) Uani 1 1 d . . .
C18 C 0.27023(11) 0.17933(10) 0.28002(11) 0.0486(3) Uani 1 1 d . . .
H18 H 0.2991 0.1970 0.3496 0.058 Uiso 1 1 calc R . .
C19 C 0.15550(12) 0.14736(13) 0.25203(14) 0.0642(4) Uani 1 1 d . . .
H19 H 0.1062 0.1437 0.3025 0.077 Uiso 1 1 calc R . .
C20 C 0.11291(12) 0.12105(13) 0.15177(15) 0.0691(5) Uani 1 1 d . . .
H20 H 0.0344 0.0990 0.1330 0.083 Uiso 1 1 calc R . .
C21 C 0.18420(13) 0.12667(13) 0.07855(13) 0.0663(4) Uani 1 1 d . . .
H21 H 0.1547 0.1085 0.0092 0.080 Uiso 1 1 calc R . .
C22 C 0.29901(11) 0.15880(11) 0.10569(10) 0.0494(3) Uani 1 1 d . . .
H22 H 0.3478 0.1625 0.0548 0.059 Uiso 1 1 calc R . .
C23 C 0.41494(9) 0.41316(8) 0.22149(8) 0.0339(2) Uani 1 1 d . . .
C24 C 0.37872(10) 0.47004(9) 0.30034(10) 0.0429(3) Uani 1 1 d . . .
H24 H 0.4096 0.4596 0.3692 0.051 Uiso 1 1 calc R . .
C25 C 0.29712(12) 0.54240(10) 0.27874(13) 0.0546(4) Uani 1 1 d . . .
H25 H 0.2721 0.5808 0.3330 0.066 Uiso 1 1 calc R . .
C26 C 0.25256(11) 0.55858(11) 0.17925(14) 0.0589(4) Uani 1 1 d . . .
H26 H 0.1968 0.6079 0.1647 0.071 Uiso 1 1 calc R . .
C27 C 0.28903(13) 0.50324(12) 0.10107(12) 0.0591(4) Uani 1 1 d . . .
H27 H 0.2590 0.5151 0.0323 0.071 Uiso 1 1 calc R . .
C28 C 0.36915(11) 0.43034(10) 0.12157(10) 0.0472(3) Uani 1 1 d . . .
H28 H 0.3930 0.3918 0.0669 0.057 Uiso 1 1 calc R . .
C29 C 0.65218(9) 0.48877(8) 0.27959(9) 0.0352(2) Uani 1 1 d . . .
C30 C 0.68992(11) 0.54325(10) 0.37252(11) 0.0479(3) Uani 1 1 d . . .
H30 H 0.6963 0.5049 0.4339 0.057 Uiso 1 1 calc R . .
C31 C 0.71843(12) 0.65457(12) 0.37547(14) 0.0627(4) Uani 1 1 d . . .
H31 H 0.7439 0.6918 0.4392 0.075 Uiso 1 1 calc R . .
C32 C 0.71002(12) 0.71090(11) 0.28719(15) 0.0635(4) Uani 1 1 d . . .
H32 H 0.7289 0.7867 0.2899 0.076 Uiso 1 1 calc R . .
C33 C 0.67409(12) 0.65697(11) 0.19494(13) 0.0579(4) Uani 1 1 d . . .
H33 H 0.6693 0.6955 0.1337 0.069 Uiso 1 1 calc R . .
C34 C 0.64496(11) 0.54691(10) 0.19088(10) 0.0438(3) Uani 1 1 d . . .
H34 H 0.6197 0.5105 0.1267 0.053 Uiso 1 1 calc R . .
C35 C 0.81931(9) 0.33232(8) 0.32867(9) 0.0356(2) Uani 1 1 d . . .
C36 C 0.87145(11) 0.33178(11) 0.42942(10) 0.0497(3) Uani 1 1 d . . .
H36 H 0.8278 0.3094 0.4812 0.060 Uiso 1 1 calc R . .
C37 C 0.98626(12) 0.36357(13) 0.45507(12) 0.0623(4) Uani 1 1 d . . .
H37 H 1.0207 0.3635 0.5243 0.075 Uiso 1 1 calc R . .
C38 C 1.05060(12) 0.39517(12) 0.38071(13) 0.0605(4) Uani 1 1 d . . .
H38 H 1.1296 0.4158 0.3983 0.073 Uiso 1 1 calc R . .
C39 C 1.00014(12) 0.39676(12) 0.28095(13) 0.0591(4) Uani 1 1 d . . .
H39 H 1.0443 0.4194 0.2296 0.071 Uiso 1 1 calc R . .
C40 C 0.88497(11) 0.36552(10) 0.25480(10) 0.0470(3) Uani 1 1 d . . .
H40 H 0.8509 0.3669 0.1856 0.056 Uiso 1 1 calc R . .
C41 C 0.74388(9) 0.10377(8) 0.32287(9) 0.0360(2) Uani 1 1 d . . .
C42 C 0.76378(11) 0.07084(10) 0.42276(10) 0.0475(3) Uani 1 1 d . . .
H42 H 0.7256 0.1010 0.4734 0.057 Uiso 1 1 calc R . .
C43 C 0.83910(12) -0.00588(11) 0.44921(12) 0.0588(4) Uani 1 1 d . . .
H43 H 0.8522 -0.0280 0.5177 0.071 Uiso 1 1 calc R . .
C44 C 0.89463(11) -0.04984(11) 0.37652(14) 0.0588(4) Uani 1 1 d . . .
H44 H 0.9462 -0.1022 0.3948 0.071 Uiso 1 1 calc R . .
C45 C 0.87571(12) -0.01825(10) 0.27767(13) 0.0580(4) Uani 1 1 d . . .
H45 H 0.9143 -0.0488 0.2276 0.070 Uiso 1 1 calc R . .
C46 C 0.80001(11) 0.05868(10) 0.25001(11) 0.0471(3) Uani 1 1 d . . .
H46 H 0.7870 0.0801 0.1813 0.056 Uiso 1 1 calc R . .
C47 C 0.09924(9) 0.79096(10) 0.20709(11) 0.0563(7) Uani 0.648(3) 1 d PG A 1
C48 C 0.00874(11) 0.71318(12) 0.20980(11) 0.0577(9) Uani 0.648(3) 1 d PG A 1
H48 H -0.0174 0.6974 0.2728 0.069 Uiso 0.648(3) 1 calc PR A 1
C49 C -0.04344(11) 0.65850(11) 0.12030(13) 0.0698(8) Uani 0.648(3) 1 d PG A 1
H49 H -0.1053 0.6053 0.1222 0.084 Uiso 0.648(3) 1 calc PR A 1
C50 C -0.00512(14) 0.68161(13) 0.02809(11) 0.0722(8) Uani 0.648(3) 1 d PG A 1
H50 H -0.0408 0.6442 -0.0331 0.087 Uiso 0.648(3) 1 calc PR A 1
C51 C 0.08538(15) 0.75939(15) 0.02537(10) 0.0698(8) Uani 0.648(3) 1 d PG A 1
H51 H 0.1116 0.7752 -0.0377 0.084 Uiso 0.648(3) 1 calc PR A 1
C52 C 0.13756(11) 0.81406(11) 0.11487(13) 0.0607(8) Uani 0.648(3) 1 d PG A 1
H52 H 0.1994 0.8672 0.1130 0.073 Uiso 0.648(3) 1 calc PR A 1
C53 C 0.15940(14) 0.84572(15) 0.29829(14) 0.1002(14) Uani 0.648(3) 1 d PG A 1
H53A H 0.1991 0.9134 0.2804 0.150 Uiso 0.648(3) 1 calc PR A 1
H53B H 0.2147 0.7998 0.3319 0.150 Uiso 0.648(3) 1 calc PR A 1
H53C H 0.1054 0.8613 0.3447 0.150 Uiso 0.648(3) 1 calc PR A 1
C54 C 0.07522(12) 0.77915(11) 0.08033(10) 0.083(2) Uani 0.352(3) 1 d PG A 2
H54 H 0.0708 0.7814 0.0082 0.100 Uiso 0.352(3) 1 calc PR A 2
C55 C 0.00415(9) 0.70449(10) 0.12354(11) 0.0627(15) Uani 0.352(3) 1 d PG A 2
C56 C 0.01068(12) 0.70125(13) 0.22911(11) 0.088(3) Uani 0.352(3) 1 d PG A 2
H56 H -0.0379 0.6502 0.2586 0.105 Uiso 0.352(3) 1 calc PR A 2
C57 C 0.08827(14) 0.77268(15) 0.29146(10) 0.0853(19) Uani 0.352(3) 1 d PG A 2
H57 H 0.0927 0.7705 0.3636 0.102 Uiso 0.352(3) 1 calc PR A 2
C58 C 0.15934(12) 0.84733(13) 0.24825(14) 0.181(7) Uani 0.352(3) 1 d PG A 2
H58 H 0.2124 0.8961 0.2909 0.218 Uiso 0.352(3) 1 calc PR A 2
C59 C 0.15282(12) 0.85057(11) 0.14269(15) 0.159(6) Uani 0.352(3) 1 d PG A 2
H59 H 0.2014 0.9016 0.1132 0.191 Uiso 0.352(3) 1 calc PR A 2
C60 C -0.07988(14) 0.61957(14) 0.05583(15) 0.103(2) Uani 0.352(3) 1 d PG A 2
H60A H -0.0821 0.5504 0.0895 0.154 Uiso 0.352(3) 1 calc PR A 2
H60B H -0.0543 0.6105 -0.0108 0.154 Uiso 0.352(3) 1 calc PR A 2
H60C H -0.1560 0.6445 0.0462 0.154 Uiso 0.352(3) 1 calc PR A 2

loop_
_atom_site_aniso_label
_atom_site_aniso_U_11
_atom_site_aniso_U_22
_atom_site_aniso_U_33
_atom_site_aniso_U_23
_atom_site_aniso_U_13
_atom_site_aniso_U_12
C1 0.0349(5) 0.0274(5) 0.0277(5) 0.0008(4) 0.0051(4) 0.0021(4)
C2 0.0337(5) 0.0291(5) 0.0293(5) 0.0025(4) 0.0045(4) 0.0022(4)
C3 0.0364(5) 0.0282(5) 0.0277(5) 0.0026(4) 0.0059(4) 0.0036(4)
C4 0.0360(5) 0.0281(5) 0.0268(5) 0.0006(4) 0.0057(4) 0.0020(4)
C5 0.0349(5) 0.0296(5) 0.0292(5) 0.0001(4) 0.0049(4) 0.0017(4)
C6 0.0344(5) 0.0289(5) 0.0303(5) 0.0004(4) 0.0047(4) 0.0029(4)
C7 0.0283(5) 0.0275(5) 0.0337(5) 0.0016(4) 0.0042(4) 0.0031(4)
C8 0.0339(5) 0.0305(5) 0.0301(5) -0.0008(4) 0.0030(4) 0.0041(4)
C9 0.0340(5) 0.0305(5) 0.0312(5) 0.0040(4) 0.0063(4) 0.0044(4)
C10 0.0351(5) 0.0272(5) 0.0346(5) 0.0013(4) 0.0072(4) 0.0011(4)
C11 0.0338(5) 0.0307(5) 0.0308(5) 0.0003(4) 0.0063(4) 0.0014(4)
C12 0.0346(5) 0.0305(5) 0.0307(5) 0.0047(4) 0.0057(4) 0.0015(4)
C13 0.0444(6) 0.0302(5) 0.0340(6) -0.0004(4) 0.0069(5) 0.0039(4)
C14 0.0655(8) 0.0370(6) 0.0342(6) 0.0061(5) 0.0115(5) 0.0060(5)
C15 0.0457(6) 0.0313(5) 0.0334(6) 0.0031(4) 0.0094(5) -0.0022(5)
C16 0.0631(8) 0.0412(6) 0.0343(6) -0.0032(5) 0.0112(5) -0.0075(6)
C17 0.0354(6) 0.0257(5) 0.0488(6) 0.0066(4) 0.0017(5) 0.0036(4)
C18 0.0408(6) 0.0444(7) 0.0618(8) 0.0104(6) 0.0107(6) 0.0024(5)
C19 0.0401(7) 0.0599(9) 0.0954(12) 0.0254(8) 0.0168(7) 0.0035(6)
C20 0.0357(7) 0.0596(9) 0.1061(13) 0.0252(9) -0.0078(8) -0.0046(6)
C21 0.0515(8) 0.0623(9) 0.0749(10) 0.0061(8) -0.0221(8) -0.0022(7)
C22 0.0424(7) 0.0481(7) 0.0538(7) 0.0032(6) -0.0057(6) 0.0027(5)
C23 0.0322(5) 0.0262(5) 0.0431(6) 0.0041(4) 0.0058(4) 0.0004(4)
C24 0.0452(7) 0.0331(6) 0.0528(7) 0.0029(5) 0.0150(5) 0.0048(5)
C25 0.0487(7) 0.0336(6) 0.0871(10) 0.0008(6) 0.0271(7) 0.0074(5)
C26 0.0398(7) 0.0374(7) 0.1008(12) 0.0166(7) 0.0082(7) 0.0107(5)
C27 0.0531(8) 0.0512(8) 0.0710(9) 0.0164(7) -0.0065(7) 0.0141(6)
C28 0.0502(7) 0.0430(7) 0.0480(7) 0.0065(5) 0.0003(5) 0.0114(5)
C29 0.0314(5) 0.0283(5) 0.0463(6) -0.0004(4) 0.0068(4) 0.0032(4)
C30 0.0464(7) 0.0387(6) 0.0554(7) -0.0098(5) -0.0006(6) 0.0023(5)
C31 0.0463(7) 0.0430(7) 0.0923(11) -0.0258(8) -0.0058(7) 0.0021(6)
C32 0.0422(7) 0.0278(6) 0.1184(14) 0.0026(7) 0.0055(8) 0.0013(5)
C33 0.0504(8) 0.0348(7) 0.0898(11) 0.0178(7) 0.0129(7) 0.0033(6)
C34 0.0446(6) 0.0339(6) 0.0545(7) 0.0085(5) 0.0111(5) 0.0040(5)
C35 0.0354(6) 0.0266(5) 0.0441(6) -0.0012(4) 0.0040(5) 0.0019(4)
C36 0.0433(7) 0.0558(8) 0.0461(7) 0.0005(6) -0.0008(5) -0.0049(6)
C37 0.0465(8) 0.0699(10) 0.0621(9) -0.0003(7) -0.0124(7) -0.0068(7)
C38 0.0356(7) 0.0580(8) 0.0829(10) 0.0009(7) -0.0019(7) -0.0068(6)
C39 0.0426(7) 0.0594(8) 0.0754(10) 0.0064(7) 0.0158(7) -0.0067(6)
C40 0.0416(7) 0.0470(7) 0.0512(7) 0.0043(5) 0.0071(5) -0.0023(5)
C41 0.0306(5) 0.0263(5) 0.0493(6) -0.0005(4) 0.0012(5) -0.0004(4)
C42 0.0460(7) 0.0433(7) 0.0503(7) 0.0008(5) -0.0065(5) 0.0097(5)
C43 0.0528(8) 0.0464(7) 0.0707(9) 0.0058(7) -0.0174(7) 0.0101(6)
C44 0.0372(7) 0.0349(6) 0.1004(12) 0.0029(7) -0.0063(7) 0.0069(5)
C45 0.0439(7) 0.0361(7) 0.0975(12) -0.0034(7) 0.0216(7) 0.0069(5)
C46 0.0452(7) 0.0340(6) 0.0648(8) 0.0023(5) 0.0166(6) 0.0047(5)
C47 0.0432(12) 0.0535(13) 0.0742(16) -0.0017(11) 0.0052(10) 0.0218(10)
C48 0.047(2) 0.062(2) 0.0692(18) 0.0075(16) 0.0195(15) 0.0161(16)
C49 0.0463(15) 0.0593(17) 0.104(2) 0.0012(15) 0.0108(15) 0.0038(12)
C50 0.0604(15) 0.0774(18) 0.0760(18) 0.0000(14) -0.0067(13) 0.0179(13)
C51 0.0623(17) 0.0837(19) 0.0692(18) 0.0233(15) 0.0153(13) 0.0239(14)
C52 0.0477(17) 0.0591(17) 0.0810(18) 0.0269(14) 0.0125(13) 0.0248(13)
C53 0.070(3) 0.111(4) 0.120(3) -0.032(2) 0.0078(19) 0.031(2)
C54 0.064(3) 0.094(5) 0.112(6) 0.055(4) 0.044(4) 0.052(4)
C55 0.047(3) 0.054(3) 0.085(4) 0.003(2) -0.007(2) 0.023(2)
C56 0.062(5) 0.084(6) 0.124(6) 0.025(5) 0.016(4) 0.034(4)
C57 0.079(4) 0.100(4) 0.081(4) -0.014(3) -0.001(3) 0.052(4)
C58 0.041(4) 0.044(4) 0.45(2) -0.027(7) -0.014(7) 0.021(3)
C59 0.099(7) 0.106(7) 0.303(17) 0.080(9) 0.083(9) 0.063(6)
C60 0.085(4) 0.089(4) 0.126(6) -0.016(4) -0.011(4) 0.009(3)

loop_
_atom_type_symbol
_atom_type_description
_atom_type_scat_dispersion_real
_atom_type_scat_dispersion_imag
_atom_type_scat_source
C C 0.0181 0.0091 'International Tables Vol C Tables 4.2.6.8 and 6.1.1.4'
H H 0.0000 0.0000 'International Tables Vol C Tables 4.2.6.8 and 6.1.1.4'

loop_
_geom_angle_atom_site_label_1
_geom_angle_atom_site_label_2
_geom_angle_atom_site_label_3
_geom_angle
_geom_angle_publ_flag
C6 C1 C2 120.39(9) y
C6 C1 C7 119.48(9) y
C2 C1 C7 120.13(9) y
C1 C2 C3 119.55(9) y
C1 C2 C17 120.71(9) y
C3 C2 C17 119.71(9) y
C4 C3 C2 120.26(9) y
C4 C3 C23 120.38(9) y
C2 C3 C23 119.35(9) y
C3 C4 C5 119.93(9) y
C3 C4 C29 119.38(9) y
C5 C4 C29 120.68(9) y
C6 C5 C4 119.70(9) y
C6 C5 C35 119.55(9) y
C4 C5 C35 120.72(9) y
C1 C6 C5 120.13(9) y
C1 C6 C41 119.45(9) y
C5 C6 C41 120.42(9) y
C8 C7 C12 119.32(9) y
C8 C7 C1 120.53(9) y
C12 C7 C1 120.14(9) y
C7 C8 C9 120.57(9) y
C7 C8 H8 119.7 y
C9 C8 H8 119.7 y
C10 C9 C8 119.77(9) y
C10 C9 C13 119.47(9) y
C8 C9 C13 120.75(9) y
C11 C10 C9 119.96(9) y
C11 C10 H10 120.0 y
C9 C10 H10 120.0 y
C10 C11 C12 119.71(9) y
C10 C11 C15 119.36(9) y
C12 C11 C15 120.92(9) y
C7 C12 C11 120.64(9) y
C7 C12 H12 119.7 y
C11 C12 H12 119.7 y
C14 C13 C9 178.68(12) y
C13 C14 H14 180.0 y
C16 C15 C11 177.58(12) y
C15 C16 H16 180.0 y
C22 C17 C18 118.85(11) y
C22 C17 C2 121.17(11) y
C18 C17 C2 119.96(11) y
C19 C18 C17 120.29(14) y
C19 C18 H18 119.9 y
C17 C18 H18 119.9 y
C20 C19 C18 120.33(15) y
C20 C19 H19 119.8 y
C18 C19 H19 119.8 y
C19 C20 C21 119.90(13) y
C19 C20 H20 120.1 y
C21 C20 H20 120.1 y
C20 C21 C22 120.23(15) y
C20 C21 H21 119.9 y
C22 C21 H21 119.9 y
C17 C22 C21 120.39(14) y
C17 C22 H22 119.8 y
C21 C22 H22 119.8 y
C28 C23 C24 118.90(11) y
C28 C23 C3 120.78(10) y
C24 C23 C3 120.32(10) y
C23 C24 C25 120.09(12) y
C23 C24 H24 120.0 y
C25 C24 H24 120.0 y
C26 C25 C24 120.32(13) y
C26 C25 H25 119.8 y
C24 C25 H25 119.8 y
C27 C26 C25 119.72(12) y
C27 C26 H26 120.1 y
C25 C26 H26 120.1 y
C26 C27 C28 120.52(14) y
C26 C27 H27 119.7 y
C28 C27 H27 119.7 y
C27 C28 C23 120.45(13) y
C27 C28 H28 119.8 y
C23 C28 H28 119.8 y
C30 C29 C34 118.75(11) y
C30 C29 C4 120.99(10) y
C34 C29 C4 120.23(10) y
C29 C30 C31 119.79(13) y
C29 C30 H30 120.1 y
C31 C30 H30 120.1 y
C32 C31 C30 120.71(14) y
C32 C31 H31 119.6 y
C30 C31 H31 119.6 y
C31 C32 C33 119.64(12) y
C31 C32 H32 120.2 y
C33 C32 H32 120.2 y
C32 C33 C34 120.30(14) y
C32 C33 H33 119.9 y
C34 C33 H33 119.9 y
C33 C34 C29 120.81(13) y
C33 C34 H34 119.6 y
C29 C34 H34 119.6 y
C40 C35 C36 118.37(11) y
C40 C35 C5 120.42(10) y
C36 C35 C5 121.19(10) y
C37 C36 C35 120.71(13) y
C37 C36 H36 119.6 y
C35 C36 H36 119.6 y
C38 C37 C36 120.24(13) y
C38 C37 H37 119.9 y
C36 C37 H37 119.9 y
C39 C38 C37 119.71(12) y
C39 C38 H38 120.1 y
C37 C38 H38 120.1 y
C38 C39 C40 120.33(13) y
C38 C39 H39 119.8 y
C40 C39 H39 119.8 y
C35 C40 C39 120.63(12) y
C35 C40 H40 119.7 y
C39 C40 H40 119.7 y
C46 C41 C42 118.95(11) y
C46 C41 C6 121.00(11) y
C42 C41 C6 120.03(10) y
C41 C42 C43 120.48(13) y
C41 C42 H42 119.8 y
C43 C42 H42 119.8 y
C44 C43 C42 120.14(14) y
C44 C43 H43 119.9 y
C42 C43 H43 119.9 y
C45 C44 C43 120.02(12) y
C45 C44 H44 120.0 y
C43 C44 H44 120.0 y
C44 C45 C46 120.40(13) y
C44 C45 H45 119.8 y
C46 C45 H45 119.8 y
C41 C46 C45 120.00(13) y
C41 C46 H46 120.0 y
C45 C46 H46 120.0 y
C48 C47 C52 120.0 y
C48 C47 C53 122.0 y
C52 C47 C53 118.0 y
C49 C48 C47 120.0 y
C49 C48 H48 120.0 y
C47 C48 H48 120.0 y
C48 C49 C50 120.0 y
C48 C49 H49 120.0 y
C50 C49 H49 120.0 y
C51 C50 C49 120.0 y
C51 C50 H50 120.0 y
C49 C50 H50 120.0 y
C52 C51 C50 120.0 y
C52 C51 H51 120.0 y
C50 C51 H51 120.0 y
C51 C52 C47 120.0 y
C51 C52 H52 120.0 y
C47 C52 H52 120.0 y
C59 C54 C55 120.0 y
C59 C54 H54 120.0 y
C55 C54 H54 120.0 y
C56 C55 C54 120.0 y
C56 C55 C60 118.7 y
C54 C55 C60 121.3 y
C57 C56 C55 120.0 y
C57 C56 H56 120.0 y
C55 C56 H56 120.0 y
C58 C57 C56 120.0 y
C58 C57 H57 120.0 y
C56 C57 H57 120.0 y
C57 C58 C59 120.0 y
C57 C58 H58 120.0 y
C59 C58 H58 120.0 y
C54 C59 C58 120.0 y
C54 C59 H59 120.0 y
C58 C59 H59 120.0 y
C55 C60 H60A 109.5 y
C55 C60 H60B 109.5 y
H60A C60 H60B 109.5 y
C55 C60 H60C 109.5 y
H60A C60 H60C 109.5 y
H60B C60 H60C 109.5 y

loop_
_geom_bond_atom_site_label_1
_geom_bond_atom_site_label_2
_geom_bond_distance
_geom_bond_publ_flag
C1 C6 1.4003(15) y
C1 C2 1.4029(14) y
C1 C7 1.4996(14) y
C2 C3 1.4064(14) y
C2 C17 1.4968(15) y
C3 C4 1.4044(15) y
C3 C23 1.4958(14) y
C4 C5 1.4078(15) y
C4 C29 1.4958(14) y
C5 C6 1.4053(14) y
C5 C35 1.4960(15) y
C6 C41 1.5012(14) y
C7 C8 1.3894(14) y
C7 C12 1.3895(15) y
C8 C9 1.3978(15) y
C8 H8 0.9500 y
C9 C10 1.3926(15) y
C9 C13 1.4368(15) y
C10 C11 1.3925(15) y
C10 H10 0.9500 y
C11 C12 1.3976(15) y
C11 C15 1.4385(15) y
C12 H12 0.9500 y
C13 C14 1.1862(16) y
C14 H14 0.9500 y
C15 C16 1.1878(16) y
C16 H16 0.9500 y
C17 C22 1.3874(17) y
C17 C18 1.3897(18) y
C18 C19 1.3880(19) y
C18 H18 0.9500 y
C19 C20 1.373(2) y
C19 H19 0.9500 y
C20 C21 1.376(3) y
C20 H20 0.9500 y
C21 C22 1.388(2) y
C21 H21 0.9500 y
C22 H22 0.9500 y
C23 C28 1.3876(17) y
C23 C24 1.3879(16) y
C24 C25 1.3928(18) y
C24 H24 0.9500 y
C25 C26 1.376(2) y
C25 H25 0.9500 y
C26 C27 1.372(2) y
C26 H26 0.9500 y
C27 C28 1.3832(18) y
C27 H27 0.9500 y
C28 H28 0.9500 y
C29 C30 1.3875(17) y
C29 C34 1.3909(17) y
C30 C31 1.3963(19) y
C30 H30 0.9500 y
C31 C32 1.374(2) y
C31 H31 0.9500 y
C32 C33 1.374(2) y
C32 H32 0.9500 y
C33 C34 1.3818(18) y
C33 H33 0.9500 y
C34 H34 0.9500 y
C35 C40 1.3851(17) y
C35 C36 1.3906(17) y
C36 C37 1.3850(19) y
C36 H36 0.9500 y
C37 C38 1.375(2) y
C37 H37 0.9500 y
C38 C39 1.374(2) y
C38 H38 0.9500 y
C39 C40 1.3884(19) y
C39 H39 0.9500 y
C40 H40 0.9500 y
C41 C46 1.3856(17) y
C41 C42 1.3885(17) y
C42 C43 1.3897(18) y
C42 H42 0.9500 y
C43 C44 1.373(2) y
C43 H43 0.9500 y
C44 C45 1.369(2) y
C44 H44 0.9500 y
C45 C46 1.3977(18) y
C45 H45 0.9500 y
C46 H46 0.9500 y
C47 C48 1.3900 y
C47 C52 1.3900 y
C47 C53 1.4375 y
C48 C49 1.3900 y
C48 H48 0.9500 y
C49 C50 1.3900 y
C49 H49 0.9500 y
C50 C51 1.3900 y
C50 H50 0.9500 y
C51 C52 1.3900 y
C51 H51 0.9500 y
C52 H52 0.9500 y
C53 H53A 0.9800 y
C53 H53B 0.9800 y
C53 H53C 0.9800 y
C54 C59 1.3900 y
C54 C55 1.3900 y
C54 H54 0.9500 y
C55 C56 1.3900 y
C55 C60 1.5617 y
C56 C57 1.3900 y
C56 H56 0.9500 y
C57 C58 1.3900 y
C57 H57 0.9500 y
C58 C59 1.3900 y
C58 H58 0.9500 y
C59 H59 0.9500 y
C60 H60A 0.9800 y
C60 H60B 0.9800 y
C60 H60C 0.9800 y
